data_4343342
loop_
_publ_author_name
'Wang, Rongming'
'Zhang, Minghui'
'Liu, Xiaobin'
'Zhang, Liangliang'
'Kang, Zixi'
'Wang, Wen'
'Wang, Xiaoqing'
'Dai, Fangna'
'Sun, Daofeng'

_publ_section_title
;
 Tuning the Dimensionality of Interpenetration in a Pair of
 Framework-Catenation Isomers To Achieve Selective Adsorption of CO2 and
 Fluorescent Sensing of Metal Ions.
;
_journal_issue 13
_journal_name_full 'Inorganic chemistry'
_journal_page_first 6084
_journal_page_last 6086
_journal_paper_doi 10.1021/acs.inorgchem.5b00934
_journal_volume 54
_journal_year 2015
_chemical_formula_moiety 'C32 H24 O8.33 Zn1.5, C16 H12 O5.17 Zn1.33'
_chemical_formula_sum 'C48 H36 O13.5 Zn2.83'
_chemical_formula_weight 1013.98
_chemical_name_systematic
;
 ? 
;
_space_group_crystal_system trigonal
_space_group_IT_number 148
_space_group_name_Hall '-R 3'
_space_group_name_H-M_alt 'R -3'
_symmetry_space_group_name_Hall '-R 3'
_symmetry_space_group_name_H-M 'R -3 :H'
_atom_sites_solution_hydrogens geom
_atom_sites_solution_primary direct
_atom_sites_solution_secondary difmap
_audit_creation_date 2015-03-31
_audit_creation_method
;
  Olex2 1.2-ac2
  (compiled 2012.03.06 svn.r2239, GUI svn.r4109)
;
_cell_angle_alpha 90.00
_cell_angle_beta 90.00
_cell_angle_gamma 120.00
_cell_formula_units_Z 18
_cell_length_a 29.923(2)
_cell_length_b 29.923(2)
_cell_length_c 37.639(3)
_cell_measurement_temperature 293(2)
_cell_volume 29186(4)
_computing_molecular_graphics
;
O. V. Dolomanov, L. J. Bourhis, R. J. Gildea, J. A. K. Howard and H. Puschmann,
OLEX2: a complete structure solution, refinement and analysis program.
J. Appl. Cryst. (2009). 42, 339-341.
;
_computing_publication_material
;
O. V. Dolomanov, L. J. Bourhis, R. J. Gildea, J. A. K. Howard and H. Puschmann,
OLEX2: a complete structure solution, refinement and analysis program.
J. Appl. Cryst. (2009). 42, 339-341.
;
_computing_structure_refinement
;
XL, G.M. Sheldrick, Acta Cryst.
(2008). A64, 112-122
;
_computing_structure_solution 'SHELXS-97 (Sheldrick, 1990)'
_diffrn_ambient_temperature 293(2)
_diffrn_measured_fraction_theta_full 0.993
_diffrn_measured_fraction_theta_max 0.993
_diffrn_radiation_monochromator graphite
_diffrn_radiation_type CuK\a
_diffrn_radiation_wavelength 1.54184
_diffrn_reflns_av_R_equivalents 0.0708
_diffrn_reflns_av_unetI/netI 0.1328
_diffrn_reflns_limit_h_max 32
_diffrn_reflns_limit_h_min -29
_diffrn_reflns_limit_k_max 29
_diffrn_reflns_limit_k_min -35
_diffrn_reflns_limit_l_max 44
_diffrn_reflns_limit_l_min -31
_diffrn_reflns_number 22579
_diffrn_reflns_theta_full 67.05
_diffrn_reflns_theta_max 67.05
_diffrn_reflns_theta_min 4.14
_diffrn_source 'fine-focus sealed tube'
_exptl_absorpt_coefficient_mu 1.620
_exptl_crystal_density_diffrn 1.038
_exptl_crystal_density_method 'not measured'
_exptl_crystal_F_000 9306
_refine_diff_density_max 2.820
_refine_diff_density_min -2.245
_refine_diff_density_rms 0.226
_refine_ls_extinction_method none
_refine_ls_goodness_of_fit_ref 1.191
_refine_ls_hydrogen_treatment mixed
_refine_ls_matrix_type full
_refine_ls_number_parameters 585
_refine_ls_number_reflns 11525
_refine_ls_number_restraints 360
_refine_ls_restrained_S_all 1.206
_refine_ls_R_factor_all 0.2281
_refine_ls_R_factor_gt 0.1582
_refine_ls_shift/su_max 0.002
_refine_ls_shift/su_mean 0.000
_refine_ls_structure_factor_coef Fsqd
_refine_ls_weighting_details 'calc w=1/[\s^2^(Fo^2^)+(0.2000P)^2^+0.0000P] where P=(Fo^2^+2Fc^2^)/3'
_refine_ls_weighting_scheme calc
_refine_ls_wR_factor_gt 0.3898
_refine_ls_wR_factor_ref 0.4408
_reflns_number_gt 4782
_reflns_number_total 11525
_reflns_threshold_expression >2sigma(I)
_cod_data_source_file ic5b00934_si_003.cif
_cod_data_source_block zmh-1000-1-sr
_cod_depositor_comments 'Adding full bibliography for 4343342--4343343.cif.'
_cod_original_formula_sum 'C48 H36 O13.50 Zn2.83'
_cod_database_code 4343342
_olex2_submission_special_instructions 'No special instructions were received'

loop_
_space_group_symop_id
_space_group_symop_operation_xyz
1 'x, y, z'
2 '-y, x-y, z'
3 '-x+y, -x, z'
4 'x+2/3, y+1/3, z+1/3'
5 '-y+2/3, x-y+1/3, z+1/3'
6 '-x+y+2/3, -x+1/3, z+1/3'
7 'x+1/3, y+2/3, z+2/3'
8 '-y+1/3, x-y+2/3, z+2/3'
9 '-x+y+1/3, -x+2/3, z+2/3'
10 '-x, -y, -z'
11 'y, -x+y, -z'
12 'x-y, x, -z'
13 '-x+2/3, -y+1/3, -z+1/3'
14 'y+2/3, -x+y+1/3, -z+1/3'
15 'x-y+2/3, x+1/3, -z+1/3'
16 '-x+1/3, -y+2/3, -z+2/3'
17 'y+1/3, -x+y+2/3, -z+2/3'
18 'x-y+1/3, x+2/3, -z+2/3'

loop_
_atom_site_label
_atom_site_type_symbol
_atom_site_fract_x
_atom_site_fract_y
_atom_site_fract_z
_atom_site_U_iso_or_equiv
_atom_site_adp_type
_atom_site_occupancy
_atom_site_symmetry_multiplicity
_atom_site_calc_flag
_atom_site_refinement_flags
Zn1 Zn 0.6667 0.3333 0.06647(7) 0.1018(10) Uani 1.50 3 d SP
Zn2 Zn 0.70073(5) 0.29788(5) 0.13782(3) 0.0331(4) Uani 1 1 d .
Zn3 Zn 0.63120(8) 0.26318(7) 0.31519(5) 0.0635(6) Uani 1 1 d .
Zn4 Zn 0.6667 0.3333 0.38412(10) 0.0729(10) Uani 1 3 d S
O1 O 0.7498(3) 0.3393(3) 0.17434(18) 0.0377(15) Uani 1 1 d U
O2 O 0.7385(3) 0.2812(3) 0.1042(2) 0.060(2) Uani 1 1 d .
O3 O 0.6508(3) 0.2327(3) 0.15951(18) 0.0372(16) Uani 1 1 d .
O4 O 0.6667 0.3333 0.1190(3) 0.032(3) Uani 1 3 d S
O5 O 0.7048(7) 0.4036(4) 0.0573(3) 0.146(7) Uani 1 1 d .
O6 O 1.0276(5) 0.3855(5) 0.2026(4) 0.097(2) Uani 1 1 d U
O7 O 1.1024(5) 0.4157(5) 0.2465(4) 0.110(3) Uani 1 1 d U
O8 O 0.8899(3) 0.5678(3) 0.3384(2) 0.0506(16) Uani 1 1 d U
O9 O 0.9729(4) 0.6121(4) 0.3740(2) 0.0658(19) Uani 1 1 d U
O10 O 0.6667 0.3333 0.3333 0.016(3) Uani 1 6 d S
O11 O 0.6187(6) 0.2113(5) 0.3504(3) 0.090(4) Uani 1 1 d .
O12 O 0.5637(4) 0.2425(5) 0.2947(3) 0.083(3) Uani 1 1 d .
O13 O 0.6847(3) 0.2743(4) 0.2742(2) 0.074(2) Uani 1 1 d U
O14 O 0.8996(3) 0.3456(4) 0.1165(2) 0.0630(18) Uani 1 1 d U
O15 O 0.9379(4) 0.3062(4) 0.0771(3) 0.073(2) Uani 1 1 d U
C1 C 0.7776(4) 0.3892(4) 0.1748(3) 0.0316(16) Uani 1 1 d U
C2 C 0.8239(4) 0.4106(4) 0.1994(3) 0.0325(15) Uani 1 1 d U
C3 C 0.8313(4) 0.3801(4) 0.2236(3) 0.0413(19) Uani 1 1 d U
H3 H 0.8081 0.3448 0.2243 0.050 Uiso 1 1 calc R
C4 C 0.8720(4) 0.4010(4) 0.2464(3) 0.049(2) Uani 1 1 d U
H4 H 0.8746 0.3804 0.2638 0.058 Uiso 1 1 calc R
C5 C 0.9094(4) 0.4522(4) 0.2441(3) 0.0484(19) Uani 1 1 d U
C6 C 0.9029(4) 0.4820(4) 0.2189(3) 0.046(2) Uani 1 1 d U
H6 H 0.9279 0.5167 0.2168 0.056 Uiso 1 1 calc R
C7 C 0.8626(4) 0.4631(4) 0.1976(3) 0.0414(19) Uani 1 1 d U
H7 H 0.8596 0.4847 0.1812 0.050 Uiso 1 1 calc R
C8 C 0.9531(5) 0.4737(5) 0.2678(3) 0.053(2) Uani 1 1 d U
C9 C 0.9943(5) 0.4610(5) 0.2623(4) 0.062(2) Uani 1 1 d U
C10 C 0.9900(5) 0.4282(6) 0.2340(4) 0.071(2) Uani 1 1 d U
H10 H 0.9614 0.4146 0.2191 0.085 Uiso 1 1 calc R
C11 C 1.0296(7) 0.4158(7) 0.2284(5) 0.089(2) Uani 1 1 d U
C12 C 0.9857(7) 0.3664(7) 0.1767(5) 0.098(2) Uani 1 1 d U
H12A H 0.9918 0.3478 0.1584 0.146 Uiso 1 1 calc R
H12B H 0.9842 0.3949 0.1665 0.146 Uiso 1 1 calc R
H12C H 0.9536 0.3438 0.1884 0.146 Uiso 1 1 calc R
C13 C 1.0698(7) 0.4315(7) 0.2523(5) 0.093(2) Uani 1 1 d U
C14 C 1.1467(7) 0.4336(8) 0.2705(6) 0.110(3) Uani 1 1 d U
H14A H 1.1653 0.4161 0.2651 0.165 Uiso 1 1 calc R
H14B H 1.1347 0.4264 0.2946 0.165 Uiso 1 1 calc R
H14C H 1.1690 0.4701 0.2676 0.165 Uiso 1 1 calc R
C15 C 1.0743(6) 0.4663(6) 0.2812(4) 0.081(3) Uani 1 1 d U
H15 H 1.1011 0.4776 0.2975 0.097 Uiso 1 1 calc R
C16 C 1.0387(5) 0.4820(6) 0.2840(4) 0.067(2) Uani 1 1 d U
C17 C 1.0419(5) 0.5164(5) 0.3123(3) 0.059(2) Uani 1 1 d U
C18 C 1.0030(5) 0.5289(5) 0.3166(3) 0.0503(19) Uani 1 1 d U
C19 C 1.0095(5) 0.5671(4) 0.3446(3) 0.050(2) Uani 1 1 d U
H19 H 1.0392 0.5831 0.3584 0.060 Uiso 1 1 calc R
C20 C 0.9707(5) 0.5775(5) 0.3491(3) 0.054(2) Uani 1 1 d U
C21 C 1.0174(5) 0.6387(5) 0.3952(4) 0.067(2) Uani 1 1 d U
H21A H 1.0469 0.6582 0.3803 0.100 Uiso 1 1 calc R
H21B H 1.0222 0.6145 0.4090 0.100 Uiso 1 1 calc R
H21C H 1.0133 0.6618 0.4109 0.100 Uiso 1 1 calc R
C22 C 0.9254(5) 0.5545(4) 0.3287(3) 0.0476(19) Uani 1 1 d U
C23 C 0.8429(5) 0.5454(4) 0.3203(3) 0.0508(17) Uani 1 1 d U
H23A H 0.8482 0.5394 0.2960 0.076 Uiso 1 1 calc R
H23B H 0.8291 0.5683 0.3210 0.076 Uiso 1 1 calc R
H23C H 0.8191 0.5133 0.3314 0.076 Uiso 1 1 calc R
C24 C 0.9193(4) 0.5200(4) 0.3029(3) 0.045(2) Uani 1 1 d U
H24 H 0.8889 0.5039 0.2899 0.054 Uiso 1 1 calc R
C25 C 0.9595(5) 0.5082(5) 0.2956(3) 0.0491(19) Uani 1 1 d U
C26 C 1.0873(5) 0.5377(6) 0.3359(3) 0.062(2) Uani 1 1 d U
C27 C 1.0835(5) 0.5247(6) 0.3706(3) 0.063(2) Uani 1 1 d U
H27 H 1.0511 0.5014 0.3796 0.076 Uiso 1 1 calc R
C28 C 1.1242(5) 0.5436(6) 0.3931(4) 0.064(2) Uani 1 1 d U
H28 H 1.1198 0.5318 0.4164 0.077 Uiso 1 1 calc R
C29 C 1.1725(5) 0.5809(6) 0.3811(4) 0.069(2) Uani 1 1 d U
C30 C 1.2185(5) 0.6061(6) 0.4054(4) 0.069(3) Uani 1 1 d U
C31 C 1.1778(5) 0.5964(6) 0.3466(4) 0.076(3) Uani 1 1 d U
H31 H 1.2099 0.6216 0.3381 0.092 Uiso 1 1 calc R
C32 C 1.1364(5) 0.5750(6) 0.3244(4) 0.074(3) Uani 1 1 d U
H32 H 1.1409 0.5856 0.3008 0.089 Uiso 1 1 calc R
C33 C 0.7233(4) 0.2780(5) 0.2813(3) 0.051(2) Uani 1 1 d U
C34 C 0.7468(4) 0.2543(5) 0.2577(3) 0.0437(17) Uani 1 1 d U
C35 C 0.7248(4) 0.2346(5) 0.2270(3) 0.0495(19) Uani 1 1 d U
H35 H 0.6944 0.2338 0.2205 0.059 Uiso 1 1 calc R
C36 C 0.7472(4) 0.2149(5) 0.2042(3) 0.053(2) Uani 1 1 d U
H36 H 0.7321 0.2023 0.1822 0.064 Uiso 1 1 calc R
C37 C 0.7911(4) 0.2132(5) 0.2131(3) 0.0458(17) Uani 1 1 d U
C38 C 0.8149(4) 0.2374(5) 0.2446(3) 0.0470(19) Uani 1 1 d U
H38 H 0.8456 0.2389 0.2512 0.056 Uiso 1 1 calc R
C39 C 0.7943(4) 0.2587(5) 0.2657(3) 0.049(2) Uani 1 1 d U
H39 H 0.8120 0.2766 0.2859 0.059 Uiso 1 1 calc R
C40 C 0.8123(4) 0.1890(5) 0.1893(3) 0.0472(18) Uani 1 1 d U
C41 C 0.8017(4) 0.1380(5) 0.1959(3) 0.047(2) Uani 1 1 d U
C42 C 0.8448(4) 0.2180(5) 0.1605(3) 0.0459(19) Uani 1 1 d U
C43 C 0.8563(4) 0.2687(5) 0.1538(3) 0.0480(19) Uani 1 1 d U
H43 H 0.8432 0.2836 0.1692 0.058 Uiso 1 1 calc R
C44 C 0.8864(5) 0.2981(6) 0.1252(3) 0.0576(19) Uani 1 1 d U
C45 C 0.8758(5) 0.3699(6) 0.1366(4) 0.0635(19) Uani 1 1 d U
H45A H 0.8827 0.4013 0.1250 0.095 Uiso 1 1 calc R
H45B H 0.8898 0.3775 0.1602 0.095 Uiso 1 1 calc R
H45C H 0.8392 0.3468 0.1378 0.095 Uiso 1 1 calc R
C46 C 0.9088(5) 0.2740(5) 0.1029(3) 0.058(2) Uani 1 1 d U
C47 C 0.8979(5) 0.2264(5) 0.1089(3) 0.055(2) Uani 1 1 d U
H47 H 0.9122 0.2121 0.0940 0.065 Uiso 1 1 calc R
C48 C 0.9589(6) 0.2851(6) 0.0515(4) 0.074(2) Uani 1 1 d U
H48A H 0.9754 0.3094 0.0325 0.111 Uiso 1 1 calc R
H48B H 0.9314 0.2535 0.0419 0.111 Uiso 1 1 calc R
H48C H 0.9836 0.2784 0.0630 0.111 Uiso 1 1 calc R

loop_
_atom_site_aniso_label
_atom_site_aniso_U_11
_atom_site_aniso_U_22
_atom_site_aniso_U_33
_atom_site_aniso_U_23
_atom_site_aniso_U_13
_atom_site_aniso_U_12
Zn1 0.1206(16) 0.1206(16) 0.0642(15) 0.000 0.000 0.0603(8)
Zn2 0.0337(7) 0.0340(7) 0.0317(6) -0.0021(6) 0.0023(6) 0.0171(6)
Zn3 0.0632(12) 0.0626(12) 0.0660(12) 0.0012(9) 0.0004(9) 0.0325(9)
Zn4 0.0694(14) 0.0694(14) 0.080(2) 0.000 0.000 0.0347(7)
O1 0.041(3) 0.033(3) 0.044(3) -0.001(3) -0.018(3) 0.021(3)
O2 0.068(6) 0.067(6) 0.056(5) -0.022(4) 0.016(4) 0.042(5)
O3 0.044(4) 0.037(4) 0.041(4) -0.001(3) -0.003(3) 0.027(3)
O4 0.031(4) 0.031(4) 0.032(6) 0.000 0.000 0.0157(19)
O5 0.226(17) 0.057(7) 0.071(7) 0.046(6) 0.033(9) 0.009(9)
O6 0.093(5) 0.101(5) 0.124(5) -0.053(4) -0.047(4) 0.068(4)
O7 0.092(5) 0.119(5) 0.133(6) -0.046(5) -0.044(5) 0.064(4)
O8 0.052(3) 0.043(3) 0.041(3) -0.001(3) -0.012(3) 0.012(3)
O9 0.062(4) 0.062(4) 0.057(3) -0.010(3) -0.026(3) 0.019(3)
O10 0.020(4) 0.020(4) 0.007(5) 0.000 0.000 0.010(2)
O11 0.158(12) 0.089(8) 0.073(7) 0.033(6) 0.026(8) 0.099(9)
O12 0.077(7) 0.098(9) 0.077(7) 0.029(7) 0.014(6) 0.045(7)
O13 0.049(4) 0.130(5) 0.066(4) -0.061(4) -0.025(3) 0.062(4)
O14 0.056(3) 0.080(4) 0.061(4) -0.017(3) 0.013(3) 0.041(3)
O15 0.076(4) 0.080(4) 0.076(4) -0.020(4) 0.027(3) 0.049(4)
C1 0.038(3) 0.025(3) 0.038(3) -0.008(3) -0.008(3) 0.020(3)
C2 0.036(3) 0.027(3) 0.038(3) -0.003(3) -0.008(3) 0.018(3)
C3 0.041(4) 0.031(3) 0.041(3) 0.006(3) -0.010(3) 0.010(3)
C4 0.043(4) 0.040(4) 0.047(4) 0.008(3) -0.014(3) 0.008(3)
C5 0.043(3) 0.042(3) 0.050(3) 0.001(3) -0.016(3) 0.013(3)
C6 0.041(4) 0.035(3) 0.054(4) 0.006(3) -0.017(3) 0.012(3)
C7 0.040(3) 0.031(3) 0.048(3) 0.006(3) -0.015(3) 0.014(3)
C8 0.048(3) 0.050(3) 0.055(3) -0.006(3) -0.020(3) 0.020(3)
C9 0.055(3) 0.065(4) 0.070(4) -0.021(3) -0.032(3) 0.033(3)
C10 0.062(4) 0.077(4) 0.090(4) -0.032(4) -0.038(4) 0.047(3)
C11 0.080(4) 0.095(4) 0.109(4) -0.042(4) -0.042(4) 0.057(4)
C12 0.094(5) 0.101(5) 0.124(5) -0.053(4) -0.047(4) 0.068(4)
C13 0.081(4) 0.102(4) 0.112(4) -0.040(4) -0.043(4) 0.056(4)
C14 0.092(5) 0.120(5) 0.133(6) -0.046(5) -0.044(5) 0.064(4)
C15 0.071(4) 0.087(4) 0.090(4) -0.031(4) -0.039(4) 0.044(4)
C16 0.058(3) 0.073(4) 0.070(4) -0.019(3) -0.034(3) 0.033(3)
C17 0.050(3) 0.063(3) 0.054(3) -0.008(3) -0.027(3) 0.023(3)
C18 0.051(3) 0.048(3) 0.044(3) -0.005(3) -0.020(3) 0.018(3)
C19 0.051(4) 0.044(4) 0.041(3) -0.003(3) -0.021(3) 0.013(3)
C20 0.055(3) 0.047(3) 0.047(3) -0.001(3) -0.017(3) 0.017(3)
C21 0.062(4) 0.063(4) 0.058(3) -0.011(3) -0.026(3) 0.018(3)
C22 0.048(3) 0.041(3) 0.042(3) 0.004(3) -0.015(3) 0.014(3)
C23 0.052(3) 0.043(3) 0.041(3) -0.001(3) -0.012(3) 0.012(3)
C24 0.042(4) 0.042(3) 0.041(3) 0.002(3) -0.016(3) 0.012(3)
C25 0.048(3) 0.045(3) 0.046(3) -0.003(3) -0.016(3) 0.016(3)
C26 0.046(3) 0.072(4) 0.054(3) -0.005(3) -0.025(3) 0.019(3)
C27 0.045(4) 0.075(5) 0.055(4) -0.001(4) -0.023(4) 0.019(4)
C28 0.043(4) 0.079(5) 0.055(4) -0.002(4) -0.028(4) 0.019(4)
C29 0.043(4) 0.088(5) 0.057(4) -0.006(4) -0.022(4) 0.019(4)
C30 0.042(5) 0.092(6) 0.058(5) -0.008(5) -0.025(5) 0.024(5)
C31 0.047(4) 0.093(5) 0.059(4) -0.002(4) -0.021(4) 0.013(4)
C32 0.049(4) 0.088(5) 0.057(4) -0.001(4) -0.023(4) 0.013(4)
C33 0.038(3) 0.094(5) 0.044(4) -0.041(4) -0.028(3) 0.050(4)
C34 0.034(3) 0.080(4) 0.040(3) -0.031(3) -0.020(3) 0.045(3)
C35 0.037(3) 0.087(4) 0.044(3) -0.031(3) -0.019(3) 0.045(3)
C36 0.041(3) 0.091(4) 0.041(3) -0.033(4) -0.021(3) 0.042(3)
C37 0.038(3) 0.081(4) 0.040(3) -0.032(3) -0.012(3) 0.045(3)
C38 0.035(3) 0.079(4) 0.042(3) -0.033(3) -0.015(3) 0.040(3)
C39 0.037(3) 0.079(4) 0.043(3) -0.038(3) -0.019(3) 0.038(3)
C40 0.038(3) 0.081(4) 0.038(3) -0.031(3) -0.007(3) 0.041(3)
C41 0.038(4) 0.082(5) 0.038(4) -0.031(4) -0.002(3) 0.041(4)
C42 0.039(3) 0.076(4) 0.040(3) -0.029(4) -0.005(3) 0.043(3)
C43 0.041(3) 0.075(4) 0.048(4) -0.029(4) -0.003(3) 0.043(3)
C44 0.050(3) 0.080(4) 0.056(3) -0.022(3) 0.004(3) 0.042(3)
C45 0.057(4) 0.081(4) 0.061(4) -0.017(3) 0.013(3) 0.040(3)
C46 0.055(3) 0.078(4) 0.060(3) -0.025(3) 0.012(3) 0.048(3)
C47 0.051(4) 0.080(5) 0.053(4) -0.027(4) 0.006(4) 0.047(4)
C48 0.077(4) 0.080(4) 0.077(4) -0.020(4) 0.028(3) 0.048(4)

loop_
_atom_type_symbol
_atom_type_description
_atom_type_scat_dispersion_real
_atom_type_scat_dispersion_imag
_atom_type_scat_source
C C 0.0181 0.0091 'International Tables Vol C Tables 4.2.6.8 and 6.1.1.4'
H H 0.0000 0.0000 'International Tables Vol C Tables 4.2.6.8 and 6.1.1.4'
O O 0.0492 0.0322 'International Tables Vol C Tables 4.2.6.8 and 6.1.1.4'
Zn Zn -1.5491 0.6778 'International Tables Vol C Tables 4.2.6.8 and 6.1.1.4'

loop_
_geom_angle_atom_site_label_1
_geom_angle_atom_site_label_2
_geom_angle_atom_site_label_3
_geom_angle
_geom_angle_site_symmetry_1
_geom_angle_site_symmetry_3
O5 Zn1 O4 100.7(4) 3_665 .
O5 Zn1 O4 100.7(4) . .
O5 Zn1 O4 100.7(4) 2_655 .
O5 Zn1 O5 116.6(2) 3_665 .
O5 Zn1 O5 116.6(2) 3_665 2_655
O5 Zn1 O5 116.6(2) . 2_655
Zn2 Zn2 Zn2 60.0 2_655 3_665
O1 Zn2 Zn2 115.5(2) . 3_665
O1 Zn2 Zn2 74.4(2) . 2_655
O1 Zn2 O3 107.5(3) . .
O2 Zn2 Zn2 136.1(3) . 3_665
O2 Zn2 Zn2 123.2(3) . 2_655
O2 Zn2 O1 106.1(4) . .
O2 Zn2 O3 105.8(3) . .
O2 Zn2 O4 116.2(4) . .
O3 Zn2 Zn2 75.1(2) . 3_665
O3 Zn2 Zn2 128.8(2) . 2_655
O4 Zn2 Zn2 36.28(16) . 3_665
O4 Zn2 Zn2 36.28(16) . 2_655
O4 Zn2 O1 110.3(3) . .
O4 Zn2 O3 110.6(2) . .
Zn3 Zn3 Zn3 60.0 2_655 3_665
Zn3 Zn3 Zn3 87.65(12) 17 18_545
Zn3 Zn3 Zn3 90.0 18_545 3_665
Zn3 Zn3 Zn3 46.18(6) 17 3_665
Zn3 Zn3 Zn3 46.18(6) 18_545 2_655
Zn3 Zn3 Zn3 90.0 17 2_655
Zn4 Zn3 Zn3 44.15(7) 16_655 2_655
Zn4 Zn3 Zn3 44.16(7) 16_655 3_665
Zn4 Zn3 Zn3 90.30(8) 16_655 17
Zn4 Zn3 Zn3 90.30(8) 16_655 18_545
O10 Zn3 Zn3 54.17(3) . 18_545
O10 Zn3 Zn3 35.83(3) . 2_655
O10 Zn3 Zn3 35.83(3) . 3_665
O10 Zn3 Zn3 54.17(3) . 17
O10 Zn3 Zn4 54.65(10) . 16_655
O10 Zn3 O12 113.7(4) . .
O10 Zn3 O13 97.1(3) . .
O11 Zn3 Zn3 73.6(5) . 18_545
O11 Zn3 Zn3 119.7(5) . 2_655
O11 Zn3 Zn3 90.8(3) . 17
O11 Zn3 Zn3 135.1(3) . 3_665
O11 Zn3 Zn4 163.8(5) . 16_655
O11 Zn3 O10 114.2(4) . .
O11 Zn3 O12 105.2(6) . .
O11 Zn3 O13 116.9(4) . .
O12 Zn3 Zn3 78.8(4) . 3_665
O12 Zn3 Zn3 162.8(4) . 18_545
O12 Zn3 Zn3 75.1(4) . 17
O12 Zn3 Zn3 132.9(3) . 2_655
O12 Zn3 Zn4 90.6(3) . 16_655
O12 Zn3 O13 110.0(4) . .
O13 Zn3 Zn3 102.4(3) . 3_665
O13 Zn3 Zn3 62.8(3) . 2_655
O13 Zn3 Zn3 85.1(2) . 18_545
O13 Zn3 Zn3 147.8(3) . 17
O13 Zn3 Zn4 58.5(3) . 16_655
Zn3 Zn4 Zn3 91.69(13) 17 16_655
Zn3 Zn4 Zn3 91.69(13) 18_545 16_655
Zn3 Zn4 Zn3 91.69(13) 18_545 17
O10 Zn4 Zn3 55.94(10) . 18_545
O10 Zn4 Zn3 55.94(10) . 16_655
O10 Zn4 Zn3 55.94(10) . 17
O10 Zn4 O13 98.6(3) . 16_655
O10 Zn4 O13 98.6(3) . 17
O10 Zn4 O13 98.6(3) . 18_545
O13 Zn4 Zn3 84.0(2) 16_655 17
O13 Zn4 Zn3 59.1(3) 16_655 16_655
O13 Zn4 Zn3 150.2(3) 17 16_655
O13 Zn4 Zn3 84.0(2) 18_545 16_655
O13 Zn4 Zn3 59.1(3) 18_545 18_545
O13 Zn4 Zn3 84.0(2) 17 18_545
O13 Zn4 Zn3 150.2(3) 16_655 18_545
O13 Zn4 Zn3 59.1(3) 17 17
O13 Zn4 Zn3 150.2(3) 18_545 17
O13 Zn4 O13 117.82(14) 18_545 17
O13 Zn4 O13 117.82(14) 18_545 16_655
O13 Zn4 O13 117.83(14) 17 16_655
C1 O1 Zn2 126.2(6) . .
C30 O2 Zn2 118.1(9) 8_644 .
C1 O3 Zn2 128.3(6) 3_665 .
Zn2 O4 Zn1 111.4(3) . .
Zn2 O4 Zn1 111.4(3) 2_655 .
Zn2 O4 Zn1 111.4(3) 3_665 .
Zn2 O4 Zn2 107.4(3) . 2_655
Zn2 O4 Zn2 107.4(3) . 3_665
Zn2 O4 Zn2 107.4(3) 2_655 3_665
C30 O5 Zn1 142.0(10) 9_664 .
C11 O6 C12 119.9(13) . .
C13 O7 C14 117.8(14) . .
C22 O8 C23 118.5(9) . .
C20 O9 C21 119.3(11) . .
Zn3 O10 Zn3 180.0 2_655 17
Zn3 O10 Zn3 71.66(6) . 17
Zn3 O10 Zn3 108.34(6) 18_545 17
Zn3 O10 Zn3 71.66(6) 2_655 16_655
Zn3 O10 Zn3 180.0 . 16_655
Zn3 O10 Zn3 108.33(6) 18_545 16_655
Zn3 O10 Zn3 179.996(1) 18_545 3_665
Zn3 O10 Zn3 71.67(6) 16_655 3_665
Zn3 O10 Zn3 71.67(6) 17 3_665
Zn3 O10 Zn3 108.34(6) 16_655 17
Zn3 O10 Zn3 108.33(6) 2_655 3_665
Zn3 O10 Zn3 108.33(6) . 3_665
Zn3 O10 Zn3 71.66(6) 2_655 18_545
Zn3 O10 Zn3 71.66(6) . 18_545
Zn3 O10 Zn3 108.33(6) 2_655 .
Zn4 O10 Zn3 110.58(6) . 3_665
Zn4 O10 Zn3 69.42(6) 16_655 3_665
Zn4 O10 Zn3 69.41(6) 16_655 2_655
Zn4 O10 Zn3 110.58(6) . 2_655
Zn4 O10 Zn3 69.41(6) 16_655 .
Zn4 O10 Zn3 110.59(6) . .
Zn4 O10 Zn3 110.59(6) 16_655 17
Zn4 O10 Zn3 110.59(6) 16_655 16_655
Zn4 O10 Zn3 69.42(6) . 16_655
Zn4 O10 Zn3 110.58(6) 16_655 18_545
Zn4 O10 Zn3 69.42(6) . 18_545
Zn4 O10 Zn3 69.42(6) . 17
Zn4 O10 Zn4 180.0 16_655 .
O12 O11 Zn3 107.9(11) 18_545 .
O12 O11 C33 58.2(9) 18_545 17
C33 O11 Zn3 117.6(7) 17 .
O11 O12 Zn3 103.1(10) 17 .
O11 O12 C33 67.2(10) 17 3_665
C33 O12 Zn3 119.9(9) 3_665 .
Zn4 O13 Zn3 62.4(2) 16_655 .
C33 O13 Zn3 119.6(9) . .
C33 O13 Zn4 123.8(9) . 16_655
C44 O14 C45 117.0(10) . .
C46 O15 C48 115.8(11) . .
O1 C1 C2 114.9(8) . .
O3 C1 O1 125.2(9) 2_655 .
O3 C1 C2 119.8(8) 2_655 .
C3 C2 C1 122.5(9) . .
C3 C2 C7 116.9(9) . .
C7 C2 C1 120.6(8) . .
C4 C3 C2 121.0(10) . .
C3 C4 C5 121.0(10) . .
C4 C5 C6 117.5(10) . .
C4 C5 C8 120.7(11) . .
C6 C5 C8 121.8(10) . .
C7 C6 C5 122.4(10) . .
C6 C7 C2 121.0(10) . .
C5 C8 C9 119.2(11) . .
C25 C8 C5 123.0(12) . .
C25 C8 C9 117.8(11) . .
C10 C9 C8 119.3(11) . .
C10 C9 C16 118.8(13) . .
C16 C9 C8 121.8(12) . .
C9 C10 C11 119.8(13) . .
O6 C11 C10 122.4(14) . .
O6 C11 C13 116.6(15) . .
C13 C11 C10 120.7(16) . .
O7 C13 C11 116.7(16) . .
O7 C13 C15 124.5(15) . .
C11 C13 C15 118.7(16) . .
C16 C15 C13 119.3(14) . .
C9 C16 C17 116.9(13) . .
C15 C16 C9 121.8(14) . .
C15 C16 C17 120.9(12) . .
C16 C17 C26 117.8(12) . .
C18 C17 C16 120.4(11) . .
C18 C17 C26 121.8(12) . .
C17 C18 C19 118.6(11) . .
C25 C18 C17 122.7(12) . .
C25 C18 C19 118.8(12) . .
C20 C19 C18 117.8(11) . .
O9 C20 C22 114.4(12) . .
C19 C20 O9 122.5(11) . .
C19 C20 C22 123.1(12) . .
O8 C22 C20 114.6(11) . .
O8 C22 C24 125.9(10) . .
C24 C22 C20 119.5(12) . .
C22 C24 C25 120.7(11) . .
C8 C25 C24 119.7(10) . .
C18 C25 C8 120.4(12) . .
C18 C25 C24 119.9(11) . .
C27 C26 C17 122.0(13) . .
C27 C26 C32 115.6(11) . .
C32 C26 C17 122.2(12) . .
C28 C27 C26 123.8(13) . .
C27 C28 C29 119.5(13) . .
C28 C29 C30 122.1(12) . .
C31 C29 C28 118.7(12) . .
C31 C29 C30 119.2(13) . .
O2 C30 O5 127.5(12) 6_665 5_655
O2 C30 C29 115.5(13) 6_665 .
O5 C30 C29 116.8(13) 5_655 .
C32 C31 C29 120.1(14) . .
C31 C32 C26 122.2(13) . .
O11 C33 C34 113.8(9) 18_545 .
O12 C33 O11 54.6(8) 2_655 18_545
O12 C33 C34 112.3(11) 2_655 .
O13 C33 O11 121.3(10) . 18_545
O13 C33 O12 116.8(12) . 2_655
O13 C33 C34 120.4(9) . .
C35 C34 C33 118.7(8) . .
C35 C34 C39 119.5(9) . .
C39 C34 C33 121.4(8) . .
C34 C35 C36 119.4(9) . .
C37 C36 C35 122.5(9) . .
C36 C37 C38 116.0(9) . .
C36 C37 C40 121.5(9) . .
C38 C37 C40 122.4(9) . .
C39 C38 C37 120.9(9) . .
C38 C39 C34 121.0(9) . .
C41 C40 C37 120.3(11) . .
C41 C40 C42 120.4(9) . .
C42 C40 C37 119.3(11) . .
C40 C41 C47 122.5(9) . 13_655
C42 C41 C40 119.5(11) 13_655 .
C42 C41 C47 118.0(12) 13_655 13_655
C41 C42 C40 120.0(11) 13_655 .
C43 C42 C40 121.4(9) . .
C43 C42 C41 118.5(11) . 13_655
C44 C43 C42 123.7(10) . .
O14 C44 C43 128.7(11) . .
O14 C44 C46 115.2(12) . .
C43 C44 C46 116.0(13) . .
O15 C46 C44 110.8(12) . .
C47 C46 O15 128.6(10) . .
C47 C46 C44 120.6(13) . .
C46 C47 C41 123.1(10) . 13_655

loop_
_geom_bond_atom_site_label_1
_geom_bond_atom_site_label_2
_geom_bond_distance
_geom_bond_site_symmetry_2
Zn1 O4 1.978(11) .
Zn1 O5 1.855(11) 2_655
Zn1 O5 1.855(11) 3_665
Zn1 O5 1.855(11) .
Zn2 Zn2 3.121(2) 2_655
Zn2 Zn2 3.121(2) 3_665
Zn2 O1 1.940(7) .
Zn2 O2 1.921(7) .
Zn2 O3 1.947(7) .
Zn2 O4 1.936(4) .
Zn3 Zn3 2.273(3) 17
Zn3 Zn3 3.149(3) 3_665
Zn3 Zn3 3.149(3) 2_655
Zn3 Zn3 2.274(3) 18_545
Zn3 Zn4 2.194(3) 16_655
Zn3 O10 1.942(2) .
Zn3 O11 1.930(9) .
Zn3 O12 1.952(11) .
Zn3 O13 2.126(9) .
Zn4 Zn3 2.194(3) 17
Zn4 Zn3 2.194(3) 18_545
Zn4 Zn3 2.194(3) 16_655
Zn4 O10 1.912(4) .
Zn4 O13 2.112(10) 18_545
Zn4 O13 2.112(10) 17
Zn4 O13 2.112(9) 16_655
O1 C1 1.294(11) .
O2 C30 1.248(16) 8_644
O3 C1 1.201(11) 3_665
O4 Zn2 1.936(4) 3_665
O4 Zn2 1.936(4) 2_655
O5 C30 1.295(18) 9_664
O6 C11 1.311(19) .
O6 C12 1.458(17) .
O7 C13 1.301(19) .
O7 C14 1.466(19) .
O8 C22 1.359(15) .
O8 C23 1.395(13) .
O9 C20 1.372(15) .
O9 C21 1.408(14) .
O10 Zn3 1.942(2) 16_655
O10 Zn3 1.942(2) 17
O10 Zn3 1.942(2) 3_665
O10 Zn3 1.942(2) 18_545
O10 Zn3 1.942(2) 2_655
O10 Zn4 1.912(4) 16_655
O11 O12 1.233(15) 18_545
O11 C33 1.393(15) 17
O12 O11 1.233(15) 17
O12 C33 1.284(16) 3_665
O13 Zn4 2.112(9) 16_655
O13 C33 1.137(12) .
O14 C44 1.312(16) .
O14 C45 1.454(13) .
O15 C46 1.337(16) .
O15 C48 1.457(13) .
C1 O3 1.201(11) 2_655
C1 C2 1.516(13) .
C2 C3 1.383(13) .
C2 C7 1.413(13) .
C3 C4 1.361(14) .
C4 C5 1.376(15) .
C5 C6 1.382(15) .
C5 C8 1.439(15) .
C6 C7 1.316(14) .
C8 C9 1.474(18) .
C8 C25 1.415(17) .
C9 C10 1.411(19) .
C9 C16 1.412(17) .
C10 C11 1.42(2) .
C11 C13 1.38(2) .
C13 C15 1.46(2) .
C15 C16 1.37(2) .
C16 C17 1.454(19) .
C17 C18 1.397(18) .
C17 C26 1.474(16) .
C18 C19 1.492(16) .
C18 C25 1.377(15) .
C19 C20 1.354(18) .
C20 C22 1.403(16) .
C22 C24 1.362(16) .
C24 C25 1.437(17) .
C26 C27 1.352(18) .
C26 C32 1.398(18) .
C27 C28 1.352(15) .
C28 C29 1.387(19) .
C29 C30 1.504(16) .
C29 C31 1.364(19) .
C30 O2 1.248(16) 6_665
C30 O5 1.295(18) 5_655
C31 C32 1.361(17) .
C33 O11 1.393(15) 18_545
C33 O12 1.284(16) 2_655
C33 C34 1.512(13) .
C34 C35 1.316(14) .
C34 C39 1.392(13) .
C35 C36 1.389(14) .
C36 C37 1.378(14) .
C37 C38 1.387(14) .
C37 C40 1.480(13) .
C38 C39 1.347(14) .
C40 C41 1.415(17) .
C40 C42 1.426(17) .
C41 C42 1.409(13) 13_655
C41 C47 1.442(18) 13_655
C42 C41 1.409(13) 13_655
C42 C43 1.400(17) .
C43 C44 1.396(18) .
C44 C46 1.470(15) .
C46 C47 1.312(19) .
C47 C41 1.442(18) 13_655
